data_8106599
loop_
_publ_author_name
'Liao, Han-Xiao'
'Ying, Bei-Bei'
'Shen, Chao'
'Zhang, Peng-Fei'

_publ_section_title
;
 Crystal structure of ethyl
 (E)-3-(cyclopropylamino)-2-(2,4-dichloro-5-fluorobenzoyl) acrylate,
 C15H14Cl2FNO3
;
_journal_issue 4
_journal_name_full 'Zeitschrift f\"ur Kristallographie - New Crystal Structures'
_journal_page_first 549
_journal_page_last 551
_journal_paper_doi 10.1515/ncrs-2016-0320
_journal_volume 232
_journal_year 2017
_chemical_formula_moiety 'C15 H14 Cl2 F N O3'
_chemical_formula_sum 'C15 H14 Cl2 F N O3'
_chemical_formula_weight 346.17
_space_group_crystal_system triclinic
_space_group_IT_number 2
_space_group_name_Hall '-P 1'
_space_group_name_H-M_alt 'P -1'
_atom_sites_solution_hydrogens geom
_atom_sites_solution_primary iterative
_atom_sites_solution_secondary difmap
_cell_angle_alpha 113.4900(10)
_cell_angle_beta 95.8730(10)
_cell_angle_gamma 96.1610(10)
_cell_formula_units_Z 2
_cell_length_a 8.5995(8)
_cell_length_b 9.9579(9)
_cell_length_c 10.1418(10)
_cell_measurement_reflns_used 2894
_cell_measurement_temperature 100(2)
_cell_measurement_theta_max 27.574
_cell_measurement_theta_min 2.413
_cell_volume 781.81(13)
_computing_cell_refinement 'SAINT (Bruker, 2002)'
_computing_data_collection 'SMART (Bruker, 2002)'
_computing_data_reduction SAINT
_computing_molecular_graphics 'SHELXTL (Bruker, 2002)'
_computing_publication_material SHELXTL
_computing_structure_refinement 'SHELXL97 (Sheldrick, 2008)'
_computing_structure_solution 'SHELXS97 (Sheldrick, 2008)'
_diffrn_ambient_temperature 100.15
_diffrn_measured_fraction_theta_full 0.995
_diffrn_measured_fraction_theta_max 0.995
_diffrn_measurement_device_type 'CCD area detector'
_diffrn_measurement_method 'phi and omega scans'
_diffrn_radiation_monochromator graphite
_diffrn_radiation_type MoK\a
_diffrn_radiation_wavelength 0.71073
_diffrn_reflns_av_R_equivalents 0.0156
_diffrn_reflns_av_unetI/netI 0.0242
_diffrn_reflns_limit_h_max 10
_diffrn_reflns_limit_h_min -9
_diffrn_reflns_limit_k_max 11
_diffrn_reflns_limit_k_min -11
_diffrn_reflns_limit_l_max 12
_diffrn_reflns_limit_l_min -12
_diffrn_reflns_number 5448
_diffrn_reflns_theta_full 25.01
_diffrn_reflns_theta_max 25.01
_diffrn_reflns_theta_min 2.22
_diffrn_source 'fine-focus sealed tube'
_exptl_absorpt_coefficient_mu 0.436
_exptl_absorpt_correction_T_max 0.9178
_exptl_absorpt_correction_T_min 0.9178
_exptl_absorpt_correction_type multi-scan
_exptl_absorpt_process_details sadabs
_exptl_crystal_colour colourless
_exptl_crystal_density_diffrn 1.471
_exptl_crystal_density_method 'not measured'
_exptl_crystal_description block
_exptl_crystal_F_000 356
_exptl_crystal_size_max 0.2
_exptl_crystal_size_mid 0.2
_exptl_crystal_size_min 0.2
_refine_diff_density_max 0.244
_refine_diff_density_min -0.210
_refine_diff_density_rms 0.048
_refine_ls_extinction_method none
_refine_ls_goodness_of_fit_ref 1.060
_refine_ls_hydrogen_treatment constr
_refine_ls_matrix_type full
_refine_ls_number_parameters 200
_refine_ls_number_reflns 2737
_refine_ls_number_restraints 0
_refine_ls_restrained_S_all 1.060
_refine_ls_R_factor_all 0.0344
_refine_ls_R_factor_gt 0.0282
_refine_ls_shift/su_max 0.001
_refine_ls_shift/su_mean 0.000
_refine_ls_structure_factor_coef Fsqd
_refine_ls_weighting_details 'calc w=1/[\s^2^(Fo^2^)+(0.0398P)^2^+0.3080P] where P=(Fo^2^+2Fc^2^)/3'
_refine_ls_weighting_scheme calc
_refine_ls_wR_factor_gt 0.0753
_refine_ls_wR_factor_ref 0.0788
_reflns_number_gt 2379
_reflns_number_total 2737
_reflns_threshold_expression >2sigma(I)
_cod_data_source_file suppl_ncrs-2016-0320_suppl.cif
_cod_data_source_block a
_cod_database_code 8106599
_olex2_refinement_description
;
1. Fixed Uiso
 At 1.2 times of:
  All C(H) groups, All C(H,H) groups, All N(H) groups
 At 1.5 times of:
  All C(H,H,H) groups
2.a Ternary CH refined with riding coordinates:
 C13(H13)
2.b Secondary CH2 refined with riding coordinates:
 C15(H15A,H15B), C14(H14A,H14B), C10(H10A,H10B)
2.c Aromatic/amide H refined with riding coordinates:
 N1(H1), C2(H2), C5(H5), C12(H12)
2.d Idealised Me refined as rotating group:
 C11(H11A,H11B,H11C)
;
_olex2_submission_special_instructions 'No special instructions were received'

loop_
_space_group_symop_id
_space_group_symop_operation_xyz
1 'x, y, z'
2 '-x, -y, -z'

loop_
_atom_site_label
_atom_site_type_symbol
_atom_site_fract_x
_atom_site_fract_y
_atom_site_fract_z
_atom_site_U_iso_or_equiv
_atom_site_adp_type
_atom_site_occupancy
_atom_site_site_symmetry_order
_atom_site_calc_flag
_atom_site_refinement_flags_posn
_atom_site_refinement_flags_adp
_atom_site_refinement_flags_occupancy
_atom_site_disorder_assembly
_atom_site_disorder_group
C1 C 0.2093(2) 0.60661(19) 0.13129(18) 0.0180(4) Uani 1 1 d . . . . .
C2 C 0.1788(2) 0.45305(19) 0.06736(18) 0.0209(4) Uani 1 1 d . . . . .
H2 H 0.2003 0.3996 -0.0282 0.025 Uiso 1 1 calc R U . . .
C3 C 0.1167(2) 0.37837(19) 0.14470(19) 0.0189(4) Uani 1 1 d . . . . .
C4 C 0.0846(2) 0.45945(19) 0.28283(18) 0.0167(4) Uani 1 1 d . . . . .
C5 C 0.11564(19) 0.61196(19) 0.34668(18) 0.0167(4) Uani 1 1 d . . . . .
H5 H 0.0943 0.6649 0.4424 0.020 Uiso 1 1 calc R U . . .
C6 C 0.17852(19) 0.68844(18) 0.27023(18) 0.0152(4) Uani 1 1 d . . . . .
C7 C 0.2307(2) 0.85472(19) 0.34519(18) 0.0163(4) Uani 1 1 d . . . . .
C8 C 0.12550(19) 0.95872(18) 0.35028(17) 0.0145(3) Uani 1 1 d . . . . .
C9 C -0.04483(19) 0.90967(18) 0.29682(17) 0.0146(4) Uani 1 1 d . . . . .
C10 C -0.2913(2) 0.9771(2) 0.2391(2) 0.0209(4) Uani 1 1 d . . . . .
H10A H -0.3452 0.9442 0.3053 0.025 Uiso 1 1 calc R U . . .
H10B H -0.3117 0.8947 0.1407 0.025 Uiso 1 1 calc R U . . .
C11 C -0.3511(2) 1.1115(2) 0.2343(3) 0.0382(5) Uani 1 1 d . . . . .
H11A H -0.2956 1.1439 0.1697 0.057 Uiso 1 1 calc R U . . .
H11B H -0.3317 1.1916 0.3326 0.057 Uiso 1 1 calc R U . . .
H11C H -0.4651 1.0869 0.1976 0.057 Uiso 1 1 calc R U . . .
C12 C 0.1859(2) 1.11044(18) 0.40642(17) 0.0155(4) Uani 1 1 d . . . . .
H12 H 0.1134 1.1744 0.4012 0.019 Uiso 1 1 calc R U . . .
C13 C 0.3889(2) 1.32970(19) 0.5171(2) 0.0213(4) Uani 1 1 d . . . . .
H13 H 0.4429 1.3605 0.4485 0.026 Uiso 1 1 calc R U . . .
C14 C 0.4532(2) 1.4164(2) 0.6748(2) 0.0285(5) Uani 1 1 d . . . . .
H14A H 0.5455 1.4958 0.7012 0.034 Uiso 1 1 calc R U . . .
H14B H 0.4511 1.3633 0.7391 0.034 Uiso 1 1 calc R U . . .
C15 C 0.2981(2) 1.43934(19) 0.6123(2) 0.0241(4) Uani 1 1 d . . . . .
H15A H 0.2004 1.4004 0.6380 0.029 Uiso 1 1 calc R U . . .
H15B H 0.2948 1.5329 0.6001 0.029 Uiso 1 1 calc R U . . .
Cl1 Cl 0.08210(6) 0.18670(5) 0.07389(5) 0.03043(15) Uani 1 1 d . . . . .
Cl2 Cl 0.29229(6) 0.69761(5) 0.03361(5) 0.02949(14) Uani 1 1 d . . . . .
F1 F 0.02051(12) 0.38588(11) 0.35657(11) 0.0240(2) Uani 1 1 d . . . . .
N1 N 0.33303(17) 1.17296(15) 0.46554(15) 0.0172(3) Uani 1 1 d . . . . .
H1 H 0.4013 1.1160 0.4741 0.021 Uiso 1 1 calc R U . . .
O2 O -0.11463(13) 0.78444(13) 0.26150(13) 0.0190(3) Uani 1 1 d . . . . .
O3 O -0.12146(13) 1.01987(13) 0.29207(13) 0.0189(3) Uani 1 1 d . . . . .
O1 O 0.37304(14) 0.89535(13) 0.39948(14) 0.0248(3) Uani 1 1 d . . . A 1

loop_
_atom_site_aniso_label
_atom_site_aniso_U_11
_atom_site_aniso_U_22
_atom_site_aniso_U_33
_atom_site_aniso_U_23
_atom_site_aniso_U_13
_atom_site_aniso_U_12
C1 0.0188(9) 0.0172(9) 0.0190(9) 0.0096(7) 0.0012(7) 0.0002(7)
C2 0.0261(10) 0.0167(9) 0.0156(9) 0.0029(7) 0.0030(7) 0.0018(8)
C3 0.0193(9) 0.0111(8) 0.0224(9) 0.0041(7) 0.0004(7) -0.0004(7)
C4 0.0151(9) 0.0165(9) 0.0221(9) 0.0118(7) 0.0028(7) 0.0019(7)
C5 0.0155(9) 0.0167(9) 0.0171(8) 0.0054(7) 0.0028(7) 0.0047(7)
C6 0.0110(8) 0.0126(8) 0.0202(9) 0.0054(7) -0.0011(7) 0.0032(7)
C7 0.0168(9) 0.0150(9) 0.0158(8) 0.0057(7) 0.0016(7) 0.0005(7)
C8 0.0159(9) 0.0131(8) 0.0141(8) 0.0053(7) 0.0020(6) 0.0023(7)
C9 0.0170(9) 0.0156(9) 0.0120(8) 0.0057(7) 0.0038(7) 0.0045(7)
C10 0.0136(9) 0.0228(10) 0.0247(9) 0.0089(8) 0.0003(7) 0.0030(7)
C11 0.0224(11) 0.0377(13) 0.0625(15) 0.0294(11) 0.0012(10) 0.0092(9)
C12 0.0162(9) 0.0145(9) 0.0164(8) 0.0066(7) 0.0031(7) 0.0034(7)
C13 0.0181(9) 0.0133(9) 0.0320(10) 0.0093(8) 0.0052(8) -0.0011(7)
C14 0.0240(10) 0.0154(9) 0.0370(11) 0.0052(8) -0.0075(8) 0.0001(8)
C15 0.0196(9) 0.0122(9) 0.0371(11) 0.0075(8) 0.0023(8) 0.0011(7)
Cl1 0.0462(3) 0.0105(2) 0.0303(3) 0.00419(19) 0.0101(2) 0.0003(2)
Cl2 0.0432(3) 0.0223(3) 0.0242(2) 0.0119(2) 0.0086(2) -0.0023(2)
F1 0.0310(6) 0.0175(5) 0.0277(6) 0.0124(4) 0.0112(5) 0.0031(4)
N1 0.0161(7) 0.0106(7) 0.0244(8) 0.0067(6) 0.0029(6) 0.0025(6)
O2 0.0162(6) 0.0133(6) 0.0244(6) 0.0057(5) 0.0009(5) 0.0004(5)
O3 0.0141(6) 0.0157(6) 0.0272(7) 0.0098(5) 0.0004(5) 0.0030(5)
O1 0.0163(7) 0.0141(6) 0.0368(7) 0.0053(6) -0.0042(5) 0.0017(5)

loop_
_atom_type_symbol
_atom_type_description
_atom_type_scat_dispersion_real
_atom_type_scat_dispersion_imag
_atom_type_scat_source
C C 0.0033 0.0016 'International Tables Vol C Tables 4.2.6.8 and 6.1.1.4'
H H 0.0000 0.0000 'International Tables Vol C Tables 4.2.6.8 and 6.1.1.4'
Cl Cl 0.1484 0.1585 'International Tables Vol C Tables 4.2.6.8 and 6.1.1.4'
F F 0.0171 0.0103 'International Tables Vol C Tables 4.2.6.8 and 6.1.1.4'
N N 0.0061 0.0033 'International Tables Vol C Tables 4.2.6.8 and 6.1.1.4'
O O 0.0106 0.0060 'International Tables Vol C Tables 4.2.6.8 and 6.1.1.4'

loop_
_geom_angle_atom_site_label_1
_geom_angle_atom_site_label_2
_geom_angle_atom_site_label_3
_geom_angle
_geom_angle_site_symmetry_1
_geom_angle_site_symmetry_3
C2 C1 C6 122.12(16) . .
C2 C1 Cl2 118.12(13) . .
C6 C1 Cl2 119.76(13) . .
C1 C2 C3 119.05(16) . .
C1 C2 H2 120.5 . .
C3 C2 H2 120.5 . .
C4 C3 C2 119.06(15) . .
C4 C3 Cl1 119.46(13) . .
C2 C3 Cl1 121.47(13) . .
F1 C4 C5 119.32(15) . .
F1 C4 C3 118.79(15) . .
C5 C4 C3 121.89(16) . .
C4 C5 C6 119.62(15) . .
C4 C5 H5 120.2 . .
C6 C5 H5 120.2 . .
C1 C6 C5 118.25(15) . .
C1 C6 C7 121.23(15) . .
C5 C6 C7 120.07(14) . .
O1 C7 C8 122.10(15) . .
O1 C7 C6 115.00(15) . .
C8 C7 C6 122.88(14) . .
C12 C8 C7 119.70(15) . .
C12 C8 C9 118.87(15) . .
C7 C8 C9 121.43(14) . .
O2 C9 O3 121.76(15) . .
O2 C9 C8 125.17(15) . .
O3 C9 C8 113.06(14) . .
O3 C10 C11 106.93(15) . .
O3 C10 H10A 110.3 . .
C11 C10 H10A 110.3 . .
O3 C10 H10B 110.3 . .
C11 C10 H10B 110.3 . .
H10A C10 H10B 108.6 . .
C10 C11 H11A 109.5 . .
C10 C11 H11B 109.5 . .
H11A C11 H11B 109.5 . .
C10 C11 H11C 109.5 . .
H11A C11 H11C 109.5 . .
H11B C11 H11C 109.5 . .
N1 C12 C8 126.40(16) . .
N1 C12 H12 116.8 . .
C8 C12 H12 116.8 . .
N1 C13 C14 118.59(16) . .
N1 C13 C15 119.97(15) . .
C14 C13 C15 60.18(12) . .
N1 C13 H13 115.6 . .
C14 C13 H13 115.6 . .
C15 C13 H13 115.6 . .
C13 C14 C15 59.96(12) . .
C13 C14 H14A 117.8 . .
C15 C14 H14A 117.8 . .
C13 C14 H14B 117.8 . .
C15 C14 H14B 117.8 . .
H14A C14 H14B 114.9 . .
C13 C15 C14 59.86(12) . .
C13 C15 H15A 117.8 . .
C14 C15 H15A 117.8 . .
C13 C15 H15B 117.8 . .
C14 C15 H15B 117.8 . .
H15A C15 H15B 114.9 . .
C12 N1 C13 123.63(15) . .
C12 N1 H1 118.2 . .
C13 N1 H1 118.2 . .
C9 O3 C10 115.40(13) . .

loop_
_geom_bond_atom_site_label_1
_geom_bond_atom_site_label_2
_geom_bond_distance
_geom_bond_site_symmetry_2
C1 C2 1.384(2) .
C1 C6 1.388(2) .
C1 Cl2 1.7418(17) .
C2 C3 1.385(2) .
C2 H2 0.9500 .
C3 C4 1.384(2) .
C3 Cl1 1.7288(17) .
C4 F1 1.3545(19) .
C4 C5 1.375(2) .
C5 C6 1.393(2) .
C5 H5 0.9500 .
C6 C7 1.513(2) .
C7 O1 1.242(2) .
C7 C8 1.436(2) .
C8 C12 1.401(2) .
C8 C9 1.467(2) .
C9 O2 1.218(2) .
C9 O3 1.353(2) .
C10 O3 1.458(2) .
C10 C11 1.501(3) .
C10 H10A 0.9900 .
C10 H10B 0.9900 .
C11 H11A 0.9800 .
C11 H11B 0.9800 .
C11 H11C 0.9800 .
C12 N1 1.314(2) .
C12 H12 0.9500 .
C13 N1 1.441(2) .
C13 C14 1.492(3) .
C13 C15 1.493(3) .
C13 H13 1.0000 .
C14 C15 1.497(3) .
C14 H14A 0.9900 .
C14 H14B 0.9900 .
C15 H15A 0.9900 .
C15 H15B 0.9900 .
N1 H1 0.8800 .

loop_
_geom_torsion_atom_site_label_1
_geom_torsion_atom_site_label_2
_geom_torsion_atom_site_label_3
_geom_torsion_atom_site_label_4
_geom_torsion
_geom_torsion_site_symmetry_1
_geom_torsion_site_symmetry_2
_geom_torsion_site_symmetry_3
_geom_torsion_site_symmetry_4
C6 C1 C2 C3 -0.4(3) . . . .
Cl2 C1 C2 C3 178.32(13) . . . .
C1 C2 C3 C4 0.9(3) . . . .
C1 C2 C3 Cl1 -177.80(14) . . . .
C2 C3 C4 F1 178.50(15) . . . .
Cl1 C3 C4 F1 -2.7(2) . . . .
C2 C3 C4 C5 -1.3(3) . . . .
Cl1 C3 C4 C5 177.44(13) . . . .
F1 C4 C5 C6 -178.66(14) . . . .
C3 C4 C5 C6 1.2(3) . . . .
C2 C1 C6 C5 0.3(3) . . . .
Cl2 C1 C6 C5 -178.46(12) . . . .
C2 C1 C6 C7 172.50(16) . . . .
Cl2 C1 C6 C7 -6.2(2) . . . .
C4 C5 C6 C1 -0.6(2) . . . .
C4 C5 C6 C7 -172.94(15) . . . .
C1 C6 C7 O1 -78.8(2) . . . .
C5 C6 C7 O1 93.27(19) . . . .
C1 C6 C7 C8 99.5(2) . . . .
C5 C6 C7 C8 -88.4(2) . . . .
O1 C7 C8 C12 5.7(2) . . . .
C6 C7 C8 C12 -172.51(15) . . . .
O1 C7 C8 C9 -174.72(15) . . . .
C6 C7 C8 C9 7.0(2) . . . .
C12 C8 C9 O2 -170.98(16) . . . .
C7 C8 C9 O2 9.5(3) . . . .
C12 C8 C9 O3 7.9(2) . . . .
C7 C8 C9 O3 -171.62(14) . . . .
C7 C8 C12 N1 -4.4(3) . . . .
C9 C8 C12 N1 176.03(15) . . . .
N1 C13 C14 C15 -110.08(18) . . . .
N1 C13 C15 C14 107.84(19) . . . .
C8 C12 N1 C13 177.90(16) . . . .
C14 C13 N1 C12 118.27(19) . . . .
C15 C13 N1 C12 48.1(2) . . . .
O2 C9 O3 C10 -1.3(2) . . . .
C8 C9 O3 C10 179.76(13) . . . .
C11 C10 O3 C9 -176.83(16) . . . .
